data_4300004
loop_
_publ_author_name
'Suzanne J. Brudenell'
'Leone Spiccia'
'Alan M. Bond'
'Gary D. Fallon'
'David C. R. Hockless'
'George Lazarev'
'Peter J. Mahon'
'Edward R. T. Tiekink'

_publ_section_title
;
Structural, Spectroscopic, and Electrochemical Studies of Binuclear
Manganese(II) Complexes of Bis(pentadentate) Ligands Derived from
Bis(1,4,7-triazacyclononane) Macrocycles
;
_journal_name_full 'Inorganic Chemistry'
_journal_page_first 881
_journal_page_last 892
_journal_paper_doi 10.1021/ic9814470
_journal_volume 39
_journal_year 2000
_chemical_formula_sum 'C22 H33 Cl2 Mn N6 O5'
_chemical_formula_weight 587.38
_space_group_IT_number 14
_symmetry_cell_setting monoclinic
_symmetry_Int_Tables_number 14
_symmetry_space_group_name_Hall '-P 2ybc'
_symmetry_space_group_name_H-M 'P 1 21/c 1'
_audit_creation_date 'Thu Jun  4 14:27:29 1998'
_audit_creation_method 'from TEXRAY.INF file'
_cell_angle_alpha 90
_cell_angle_beta 96.48(2)
_cell_angle_gamma 90
_cell_formula_units_Z 4
_cell_length_a 11.455(4)
_cell_length_b 15.037(6)
_cell_length_c 15.887(4)
_cell_measurement_reflns_used 24
_cell_measurement_temperature 293
_cell_measurement_theta_max 47.9
_cell_measurement_theta_min 44.2
_cell_volume 2719.0(16)
_computing_cell_refinement 'MSC/AFC Diffractometer Control'
_computing_data_collection 'MSC/AFC Diffractometer Control'
_computing_data_reduction teXsan
_computing_publication_material teXsan
_computing_structure_refinement teXsan
_computing_structure_solution SHELXS86
_diffrn_ambient_temperature 293
_diffrn_measurement_device AFC6R
_diffrn_measurement_method 'omega/2-theta scans'
_diffrn_orient_matrix_UB_11 -0.07357
_diffrn_orient_matrix_UB_12 0.00541
_diffrn_orient_matrix_UB_13 -0.04002
_diffrn_orient_matrix_UB_21 -0.03184
_diffrn_orient_matrix_UB_22 0.04374
_diffrn_orient_matrix_UB_23 0.03897
_diffrn_orient_matrix_UB_31 0.03596
_diffrn_orient_matrix_UB_32 0.04980
_diffrn_orient_matrix_UB_33 -0.02988
_diffrn_radiation_monochromator graphite
_diffrn_radiation_source 'Rigaku rotating anode'
_diffrn_radiation_type MoKalpha
_diffrn_radiation_wavelength 0.7107
_diffrn_reflns_av_R_equivalents 29.63
_diffrn_reflns_limit_h_max 14
_diffrn_reflns_limit_h_min 0
_diffrn_reflns_limit_k_max 19
_diffrn_reflns_limit_k_min 0
_diffrn_reflns_limit_l_max 20
_diffrn_reflns_limit_l_min -20
_diffrn_reflns_number 6800
_diffrn_reflns_theta_max 27.5
_diffrn_reflns_theta_min 3.0
_diffrn_standards_decay_% -2.32
_diffrn_standards_interval_count 400
_diffrn_standards_number 3
_exptl_absorpt_coefficient_mu 0.725
_exptl_absorpt_correction_T_max 1
_exptl_absorpt_correction_T_min 0.890
_exptl_absorpt_correction_type refdelf
_exptl_absorpt_process_details Walker&Stuart_DIFABS
_exptl_crystal_colour colourless
_exptl_crystal_density_diffrn 1.435
_exptl_crystal_description block
_exptl_crystal_F_000 1224.00
_exptl_crystal_size_max 0.40
_exptl_crystal_size_mid 0.40
_exptl_crystal_size_min 0.24
_refine_diff_density_max 1.31
_refine_diff_density_min -1.92
_refine_ls_extinction_method none
_refine_ls_goodness_of_fit_obs 4.170
_refine_ls_hydrogen_treatment noref
_refine_ls_matrix_type full
_refine_ls_number_parameters 317
_refine_ls_number_reflns 3495
_refine_ls_number_restraints 0
_refine_ls_R_factor_obs 0.0920
_refine_ls_shift/esd_max 0.2090
_refine_ls_structure_factor_coef F
_refine_ls_weighting_scheme sigma
_refine_ls_wR_factor_obs 0.1080
_reflns_number_observed 3495
_reflns_number_total 6488
_reflns_observed_criterion I>3.osigma(I)
_cod_original_cell_volume 2719(1)
_cod_original_sg_symbol_H-M 'P 21/c '
_cod_original_formula_sum 'C22 H33 Cl2 N6 Mn O5 '
_cod_database_code 4300004

loop_
_symmetry_equiv_pos_as_xyz
'   +x,   +y,   +z'
'   -x,1/2+y,1/2-z'
'   -x,   -y,   -z'
'   +x,1/2-y,1/2+z'

loop_
_atom_site_aniso_label
_atom_site_aniso_U_11
_atom_site_aniso_U_22
_atom_site_aniso_U_33
_atom_site_aniso_U_12
_atom_site_aniso_U_13
_atom_site_aniso_U_23
Mn 0.0123(6) 0.0251(8) 0.0227(5) 0.0030(6) -0.0036(4) 0.0015(6)
Cl(1) 0.052(1) 0.044(2) 0.0274(10) -0.012(1) -0.0071(9) 0.0087(10)
Cl(2) 0.040(2) 0.087(3) 0.048(1) -0.023(2) -0.001(1) -0.014(2)
O(5) 0.043(5) 0.057(7) 0.099(6) 0.010(4) 0.020(4) 0.008(5)
N(1) 0.010(3) 0.041(6) 0.029(3) 0.004(3) -0.008(3) -0.004(3)
N(2) 0.021(4) 0.025(5) 0.026(3) 0.006(3) 0.000(3) 0.002(3)
N(3) 0.025(4) 0.029(5) 0.025(3) 0.006(3) 0.002(3) 0.003(3)
N(4) 0.017(4) 0.043(6) 0.036(3) 0.003(3) -0.001(3) 0.001(3)
N(5) 0.021(4) 0.026(5) 0.032(3) -0.001(3) -0.002(3) 0.000(3)
N(6) 0.039(5) 0.035(6) 0.085(6) -0.003(4) 0.009(5) -0.010(5)
C(1) 0.012(4) 0.043(7) 0.049(5) 0.001(4) -0.006(4) -0.006(5)
C(2) 0.022(5) 0.038(7) 0.041(5) 0.011(4) -0.005(4) -0.002(4)
C(3) 0.031(5) 0.029(6) 0.026(4) 0.010(4) -0.001(3) 0.006(4)
C(4) 0.040(5) 0.039(7) 0.027(4) 0.015(5) 0.004(4) 0.009(4)
C(5) 0.035(5) 0.042(7) 0.024(4) 0.012(5) -0.006(3) 0.001(4)
C(6) 0.028(5) 0.037(7) 0.037(4) 0.006(4) -0.016(4) -0.009(4)
C(7) 0.037(5) 0.036(7) 0.042(5) -0.005(5) 0.011(4) 0.005(4)
C(8) 0.024(5) 0.035(6) 0.040(4) -0.004(4) 0.007(4) -0.007(4)
C(9) 0.023(5) 0.075(9) 0.063(6) -0.006(6) 0.011(5) -0.014(6)
C(10) 0.024(6) 0.11(1) 0.078(8) 0.005(7) 0.009(5) -0.016(8)
C(11) 0.017(5) 0.09(1) 0.081(8) 0.019(6) -0.012(5) -0.014(7)
C(12) 0.026(5) 0.061(9) 0.056(6) 0.010(5) -0.010(4) -0.002(5)
C(13) 0.029(5) 0.037(7) 0.035(4) 0.014(4) 0.004(4) -0.010(4)
C(14) 0.043(6) 0.034(7) 0.020(3) 0.002(5) 0.002(3) 0.003(4)
C(15) 0.073(7) 0.029(7) 0.029(4) 0.004(5) 0.020(4) 0.003(4)
C(16) 0.092(9) 0.030(8) 0.044(5) -0.032(7) 0.006(6) -0.010(5)
C(17) 0.049(7) 0.08(1) 0.047(5) -0.032(7) -0.002(5) -0.002(6)
C(18) 0.031(6) 0.047(8) 0.041(5) -0.004(5) -0.004(4) -0.003(5)
C(19) 0.019(5) 0.028(6) 0.041(4) -0.002(4) -0.006(4) -0.005(4)
C(20) 0.09(1) 0.10(1) 0.092(9) 0.000(9) 0.040(8) -0.012(9)
C(21) 0.035(7) 0.10(1) 0.14(1) 0.006(7) 0.001(7) -0.05(1)
C(22) 0.030(6) 0.036(8) 0.076(7) -0.008(5) 0.007(5) 0.001(5)

loop_
_atom_site_label
_atom_site_fract_x
_atom_site_fract_y
_atom_site_fract_z
_atom_site_U_iso_or_equiv
_atom_site_thermal_displace_type
_atom_site_calc_flag
_atom_site_calc_attached_atom
Mn 0.59573(10) 0.20714(9) 0.06129(6) 0.0205(3) Uij ? ?
Cl(1) 0.6052(2) 0.1162(2) 0.1868(1) 0.0419(7) Uij ? ?
Cl(2) 0.8706(2) 0.7151(2) 0.2387(2) 0.0589(9) Uij ? ?
O(1a) 0.957(2) 0.784(2) 0.258(1) 0.087(6) Uij ? ?
O(1b) 0.985(2) 0.730(2) 0.272(1) 0.086(6) Uij ? ?
O(2a) 0.769(2) 0.733(2) 0.280(1) 0.101(6) Uij ? ?
O(2b) 0.821(2) 0.685(1) 0.312(1) 0.082(5) Uij ? ?
O(3) 0.836(1) 0.680(1) 0.1647(9) 0.179(6) Uij ? ?
O(4a) 0.840(2) 0.790(2) 0.185(2) 0.139(8) Uij ? ?
O(4b) 0.934(2) 0.628(2) 0.248(2) 0.17(1) Uij ? ?
O(5) 0.7406(6) 0.0281(6) 0.4833(5) 0.066(3) Uij ? ?
N(1) 0.4421(5) 0.1172(5) -0.0070(4) 0.027(2) Uij ? ?
N(2) 0.4445(5) 0.3064(5) 0.0439(3) 0.024(2) Uij ? ?
N(3) 0.5839(6) 0.2489(5) -0.0815(4) 0.026(2) Uij ? ?
N(4) 0.7720(5) 0.1788(5) 0.0209(4) 0.032(2) Uij ? ?
N(5) 0.6542(6) 0.3265(5) 0.1410(4) 0.027(2) Uij ? ?
N(6) 0.8804(7) -0.0581(6) 0.4377(6) 0.052(3) Uij ? ?
C(1) 0.3422(7) 0.1595(7) 0.0314(5) 0.035(3) Uij ? ?
C(2) 0.3311(7) 0.2590(7) 0.0197(5) 0.034(3) Uij ? ?
C(3) 0.4738(7) 0.3708(6) -0.0212(4) 0.029(2) Uij ? ?
C(4) 0.5021(7) 0.3234(7) -0.1017(5) 0.035(3) Uij ? ?
C(5) 0.5434(7) 0.1689(7) -0.1294(4) 0.034(3) Uij ? ?
C(6) 0.4292(7) 0.1325(6) -0.1003(5) 0.035(3) Uij ? ?
C(7) 0.7039(8) 0.2728(6) -0.0992(5) 0.038(3) Uij ? ?
C(8) 0.7933(7) 0.2131(6) -0.0544(5) 0.033(3) Uij ? ?
C(9) 0.8983(8) 0.1959(8) -0.0872(6) 0.053(3) Uij ? ?
C(10) 0.9820(9) 0.1419(10) -0.0408(7) 0.070(4) Uij ? ?
C(11) 0.9612(8) 0.1082(9) 0.0366(7) 0.063(4) Uij ? ?
C(12) 0.8534(8) 0.1291(8) 0.0662(6) 0.049(3) Uij ? ?
C(13) 0.4449(7) 0.3538(6) 0.1251(5) 0.034(3) Uij ? ?
C(14) 0.5686(8) 0.3836(6) 0.1575(4) 0.032(3) Uij ? ?
C(15) 0.5864(9) 0.4598(7) 0.2039(5) 0.042(3) Uij ? ?
C(16) 0.703(1) 0.4830(8) 0.2339(6) 0.055(4) Uij ? ?
C(17) 0.7895(9) 0.4245(9) 0.2183(6) 0.059(4) Uij ? ?
C(18) 0.7646(8) 0.3489(7) 0.1725(5) 0.040(3) Uij ? ?
C(19) 0.4459(6) 0.0230(7) 0.0133(5) 0.030(3) Uij ? ?
C(20) 0.871(1) -0.022(1) 0.3555(8) 0.095(6) Uij ? ?
C(21) 0.9640(10) -0.131(1) 0.4583(9) 0.094(6) Uij ? ?
C(22) 0.8138(9) -0.0292(8) 0.4942(7) 0.047(3) Uij ? ?
H(1b) 0.3523 0.1470 0.0917 0.0603 Uij ? ?
H(1a) 0.2698 0.1322 0.0059 0.0505 Uij ? ?
H(2a) 0.2733 0.2812 0.0545 0.0638 Uij ? ?
H(2b) 0.3053 0.2715 -0.0394 0.0638 Uij ? ?
H(3a) 0.4073 0.4101 -0.0353 0.0441 Uij ? ?
H(3b) 0.5416 0.4055 0.0015 0.0441 Uij ? ?
H(4a) 0.5378 0.3659 -0.1373 0.0434 Uij ? ?
H(4b) 0.4299 0.3011 -0.1320 0.0492 Uij ? ?
H(5a) 0.5295 0.1837 -0.1891 0.0404 Uij ? ?
H(5b) 0.6038 0.1235 -0.1210 0.0485 Uij ? ?
H(6a) 0.4097 0.0765 -0.1289 0.0693 Uij ? ?
H(6b) 0.3665 0.1749 -0.1149 0.0693 Uij ? ?
H(7a) 0.7083 0.2685 -0.1596 0.0487 Uij ? ?
H(7b) 0.7204 0.3334 -0.0806 0.0487 Uij ? ?
H(9) 0.9135 0.2209 -0.1411 0.0543 Uij ? ?
H(10) 1.0552 0.1287 -0.0633 0.0879 Uij ? ?
H(11) 1.0190 0.0715 0.0696 0.0810 Uij ? ?
H(12) 0.8376 0.1071 0.1213 0.0607 Uij ? ?
H(13a) 0.3942 0.4054 0.1171 0.0485 Uij ? ?
H(13b) 0.4157 0.3143 0.1664 0.0485 Uij ? ?
H(15) 0.5209 0.4969 0.2159 0.0648 Uij ? ?
H(16) 0.7211 0.5385 0.2641 0.0705 Uij ? ?
H(17) 0.8700 0.4368 0.2407 0.0660 Uij ? ?
H(18) 0.8287 0.3098 0.1617 0.0467 Uij ? ?
H(19a) 0.4462 0.0162 0.0741 0.0372 Uij ? ?
H(19b) 0.3765 -0.0053 -0.0155 0.1013 Uij ? ?
H(20b) 0.9285 -0.0496 0.3234 0.1227 Uij ? ?
H(20c) 0.7929 -0.0319 0.3272 0.1227 Uij ? ?
H(20a) 0.8862 0.0419 0.3591 0.1227 Uij ? ?
H(21b) 1.0086 -0.1416 0.4108 0.0918 Uij ? ?
H(21c) 1.0173 -0.1158 0.5080 0.0918 Uij ? ?
H(21a) 0.9214 -0.1850 0.4697 0.0918 Uij ? ?
H(22) 0.8250 -0.0563 0.5500 0.0561 Uij ? ?

loop_
_atom_type_symbol
_atom_type_oxidation_number
_atom_type_number_in_cell
_atom_type_scat_dispersion_real
_atom_type_scat_dispersion_imag
_atom_type_scat_source
C 0 88 0.003 0.002 'International Tables'
H 0 132 0.000 0.000 'International Tables'
N 0 24 0.006 0.003 'International Tables'
Mn 0 4 0.337 0.728 'International Tables'
Cl 0 8 0.148 0.159 'International Tables'
O 0 20 0.011 0.006 'International Tables'

loop_
_geom_angle_atom_site_label_1
_geom_angle_atom_site_label_2
_geom_angle_atom_site_label_3
_geom_angle
_geom_angle_site_symmetry_1
_geom_angle_site_symmetry_2
_geom_angle_site_symmetry_3
_geom_angle_publ_flag
Cl(1) Mn N(1) 90.9(2) ? ? ? yes
Cl(1) Mn N(2) 115.8(2) ? ? ? yes
Cl(1) Mn N(3) 161.0(2) ? ? ? yes
Cl(1) Mn N(4) 99.9(2) ? ? ? yes
Cl(1) Mn N(5) 90.3(2) ? ? ? yes
N(1) Mn N(2) 78.7(2) ? ? ? yes
N(1) Mn N(3) 75.6(2) ? ? ? yes
N(1) Mn N(4) 114.0(2) ? ? ? yes
N(1) Mn N(5) 149.9(2) ? ? ? yes
N(2) Mn N(3) 75.3(2) ? ? ? yes
N(2) Mn N(4) 142.3(3) ? ? ? yes
N(2) Mn N(5) 73.8(2) ? ? ? yes
N(3) Mn N(4) 74.2(2) ? ? ? yes
N(3) Mn N(5) 108.2(3) ? ? ? yes
N(4) Mn N(5) 95.3(3) ? ? ? yes
O(1a) Cl(2) O(1b) 36.8(10) ? ? ? yes
O(1a) Cl(2) O(2a) 109(1) ? ? ? yes
O(1a) Cl(2) O(2b) 111(1) ? ? ? yes
O(1a) Cl(2) O(3) 128.0(10) ? ? ? yes
O(1a) Cl(2) O(4a) 71(1) ? ? ? yes
O(1a) Cl(2) O(4b) 107(1) ? ? ? yes
O(1b) Cl(2) O(2a) 125(1) ? ? ? yes
O(1b) Cl(2) O(2b) 100(1) ? ? ? yes
O(1b) Cl(2) O(3) 126.1(10) ? ? ? yes
O(1b) Cl(2) O(4a) 104(1) ? ? ? yes
O(1b) Cl(2) O(4b) 70(1) ? ? ? yes
O(2a) Cl(2) O(2b) 42.5(9) ? ? ? yes
O(2a) Cl(2) O(3) 108.2(10) ? ? ? yes
O(2a) Cl(2) O(4a) 88(1) ? ? ? yes
O(2a) Cl(2) O(4b) 122(1) ? ? ? yes
O(2b) Cl(2) O(3) 119(1) ? ? ? yes
O(2b) Cl(2) O(4a) 130(1) ? ? ? yes
O(2b) Cl(2) O(4b) 83(1) ? ? ? yes
O(3) Cl(2) O(4a) 76(1) ? ? ? yes
O(3) Cl(2) O(4b) 79(1) ? ? ? yes
O(4a) Cl(2) O(4b) 145(1) ? ? ? yes
Cl(2) O(1a) O(1b) 68(2) ? ? ? yes
Cl(2) O(1a) O(4a) 54(1) ? ? ? yes
O(1b) O(1a) O(4a) 117(2) ? ? ? yes
Cl(2) O(1b) O(1a) 75(2) ? ? ? yes
Cl(2) O(1b) O(4b) 57(1) ? ? ? yes
O(1a) O(1b) O(4b) 131(2) ? ? ? yes
Cl(2) O(2a) O(2b) 68(1) ? ? ? yes
Cl(2) O(2b) O(2a) 68(1) ? ? ? yes
Cl(2) O(3) O(4a) 55(1) ? ? ? yes
Cl(2) O(4a) O(1a) 54(1) ? ? ? yes
Cl(2) O(4a) O(3) 48(1) ? ? ? yes
O(1a) O(4a) O(3) 94(1) ? ? ? yes
Cl(2) O(4b) O(1b) 51(1) ? ? ? yes
Mn N(1) C(1) 97.6(5) ? ? ? yes
Mn N(1) C(6) 110.5(5) ? ? ? yes
Mn N(1) C(19) 116.7(5) ? ? ? yes
C(1) N(1) C(6) 110.2(6) ? ? ? yes
C(1) N(1) C(19) 109.2(7) ? ? ? yes
C(6) N(1) C(19) 111.6(6) ? ? ? yes
Mn N(2) C(2) 110.2(5) ? ? ? yes
Mn N(2) C(3) 106.4(4) ? ? ? yes
Mn N(2) C(13) 106.4(4) ? ? ? yes
C(2) N(2) C(3) 113.0(6) ? ? ? yes
C(2) N(2) C(13) 111.9(6) ? ? ? yes
C(3) N(2) C(13) 108.5(7) ? ? ? yes
Mn N(3) C(4) 112.4(4) ? ? ? yes
Mn N(3) C(5) 105.2(5) ? ? ? yes
Mn N(3) C(7) 107.2(4) ? ? ? yes
C(4) N(3) C(5) 110.8(6) ? ? ? yes
C(4) N(3) C(7) 110.9(7) ? ? ? yes
C(5) N(3) C(7) 110.3(6) ? ? ? yes
Mn N(4) C(8) 116.3(5) ? ? ? yes
Mn N(4) C(12) 123.4(6) ? ? ? yes
C(8) N(4) C(12) 120.3(7) ? ? ? yes
Mn N(5) C(14) 116.0(6) ? ? ? yes
Mn N(5) C(18) 127.9(6) ? ? ? yes
C(14) N(5) C(18) 116.1(8) ? ? ? yes
C(20) N(6) C(21) 118.2(10) ? ? ? yes
C(20) N(6) C(22) 121(1) ? ? ? yes
C(21) N(6) C(22) 120(1) ? ? ? yes
N(1) C(1) C(2) 115.3(8) ? ? ? yes
N(2) C(2) C(1) 112.5(7) ? ? ? yes
N(2) C(3) C(4) 111.4(7) ? ? ? yes
N(3) C(4) C(3) 111.2(6) ? ? ? yes
N(3) C(5) C(6) 111.4(6) ? ? ? yes
N(1) C(6) C(5) 111.2(6) ? ? ? yes
N(3) C(7) C(8) 111.6(7) ? ? ? yes
N(4) C(8) C(7) 118.2(7) ? ? ? yes
N(4) C(8) C(9) 120.9(9) ? ? ? yes
C(7) C(8) C(9) 120.9(8) ? ? ? yes
C(8) C(9) C(10) 118.7(9) ? ? ? yes
C(9) C(10) C(11) 120.5(9) ? ? ? yes
C(10) C(11) C(12) 117.7(10) ? ? ? yes
N(4) C(12) C(11) 121.9(9) ? ? ? yes
N(2) C(13) C(14) 110.5(6) ? ? ? yes
N(5) C(14) C(13) 114.6(8) ? ? ? yes
N(5) C(14) C(15) 124.8(9) ? ? ? yes
C(13) C(14) C(15) 120.5(8) ? ? ? yes
C(14) C(15) C(16) 117.9(9) ? ? ? yes
C(15) C(16) C(17) 117.2(10) ? ? ? yes
C(16) C(17) C(18) 121.4(10) ? ? ? yes
N(5) C(18) C(17) 122.5(9) ? ? ? yes
N(1) C(19) C(19) 112.8(9) ? ? ? yes
O(5) C(22) N(6) 125(1) ? ? ? yes

loop_
_geom_bond_atom_site_label_1
_geom_bond_atom_site_label_2
_geom_bond_distance
_geom_bond_site_symmetry_1
_geom_bond_site_symmetry_2
_geom_bond_publ_flag
Mn Cl(1) 2.410(2) ? ? yes
Mn N(1) 2.381(7) ? ? yes
Mn N(2) 2.280(7) ? ? yes
Mn N(3) 2.343(6) ? ? yes
Mn N(4) 2.228(6) ? ? yes
Mn N(5) 2.255(7) ? ? yes
Cl(2) O(1a) 1.44(2) ? ? yes
Cl(2) O(1b) 1.38(2) ? ? yes
Cl(2) O(2a) 1.43(2) ? ? yes
Cl(2) O(2b) 1.43(2) ? ? yes
Cl(2) O(3) 1.31(1) ? ? yes
Cl(2) O(4a) 1.42(3) ? ? yes
Cl(2) O(4b) 1.50(3) ? ? yes
O(1a) O(1b) 0.89(2) ? ? yes
O(1a) O(4a) 1.67(3) ? ? yes
O(1b) O(4b) 1.68(3) ? ? yes
O(2a) O(2b) 1.04(2) ? ? yes
O(3) O(4a) 1.69(3) ? ? yes
O(5) C(22) 1.20(1) ? ? yes
N(1) C(1) 1.497(10) ? ? yes
N(1) C(6) 1.492(10) ? ? yes
N(1) C(19) 1.45(1) ? ? yes
N(2) C(2) 1.49(1) ? ? yes
N(2) C(3) 1.482(10) ? ? yes
N(2) C(13) 1.474(9) ? ? yes
N(3) C(4) 1.47(1) ? ? yes
N(3) C(5) 1.47(1) ? ? yes
N(3) C(7) 1.479(10) ? ? yes
N(4) C(8) 1.350(10) ? ? yes
N(4) C(12) 1.34(1) ? ? yes
N(5) C(14) 1.35(1) ? ? yes
N(5) C(18) 1.35(1) ? ? yes
N(6) C(20) 1.41(1) ? ? yes
N(6) C(21) 1.47(2) ? ? yes
N(6) C(22) 1.32(1) ? ? yes
C(1) C(2) 1.51(1) ? ? yes
C(3) C(4) 1.53(1) ? ? yes
C(5) C(6) 1.54(1) ? ? yes
C(7) C(8) 1.48(1) ? ? yes
C(8) C(9) 1.39(1) ? ? yes
C(9) C(10) 1.40(2) ? ? yes
C(10) C(11) 1.37(1) ? ? yes
C(11) C(12) 1.41(1) ? ? yes
C(13) C(14) 1.52(1) ? ? yes
C(14) C(15) 1.37(1) ? ? yes
C(15) C(16) 1.41(1) ? ? yes
C(16) C(17) 1.37(2) ? ? yes
C(17) C(18) 1.36(1) ? ? yes
C(19) C(19) 1.52(2) ? ? yes
